data_4110377
loop_
_publ_author_name
'Anna F. A. Peacock'
'Abraha Habtemariam'
'Rafael Fern\'andez'
'Victoria Walland'
'Francesca P. A. Fabbiani'
'Simon Parsons'
'Rhona E. Aird'
'Duncan I. Jodrell'
'Peter J. Sadler'

_publ_contact_author_email S.Parsons@ed.ac.uk
_publ_contact_author_name 'Simon Parsons'
_publ_section_title
;
 Tuning the Reactivity of Osmium(II) and Ruthenium(II) Arene Complexes
 under Physiological Conditions
;
_journal_name_full 'Journal of the American Chemical Society'
_journal_page_first 1739
_journal_page_last 1748
_journal_paper_doi 10.1021/ja055886r
_journal_volume 128
_journal_year 2006
_chemical_compound_source
;
?
;
_chemical_formula_moiety ' C11 H13 Cl1 O2 Os1 '
_chemical_formula_sum 'C11 H13 Cl O2 Os'
_chemical_formula_weight 402.88
_space_group_IT_number 2
_symmetry_cell_setting triclinic
_symmetry_space_group_name_Hall '-P 1'
_symmetry_space_group_name_H-M 'P -1'
_atom_sites_solution_hydrogens geom
_atom_sites_solution_primary direct
_audit_creation_date 05-01-26
_audit_creation_method CRYSTALS_ver_12.20
_cell_angle_alpha 110.171(2)
_cell_angle_beta 97.365(2)
_cell_angle_gamma 90.975(2)
_cell_formula_units_Z 2
_cell_length_a 6.4848(2)
_cell_length_b 9.6226(4)
_cell_length_c 9.6765(4)
_cell_measurement_reflns_used 0
_cell_measurement_temperature 293
_cell_measurement_theta_max 0
_cell_measurement_theta_min 0
_cell_volume 560.89(4)
_computing_cell_refinement
; 
 SAINT (Siemens ,1995) 
;
_computing_data_collection
; 
 SMART (Siemens, 1993) 
;
_computing_data_reduction
; 
 SAINT (Siemens ,1995) 
;
_computing_molecular_graphics
; 
 CAMERON (Watkin et al 1996) 
;
_computing_publication_material
; 
 CRYSTALS (Watkin et al 2003) 
;
_computing_structure_refinement
; 
 CRYSTALS (Watkin et al 2003) 
;
_computing_structure_solution
; 
 SIR92 (Altomare et al, 1994) 
;
_diffrn_ambient_temperature 293
_diffrn_measured_fraction_theta_full 0.996
_diffrn_measured_fraction_theta_max 0.924
_diffrn_measurement_device_type
; 
Bruker SMART 
;
_diffrn_measurement_method \w/2\q
_diffrn_radiation_monochromator graphite
_diffrn_radiation_type 'Mo K\a'
_diffrn_radiation_wavelength 0.71073
_diffrn_reflns_av_R_equivalents 0.04
_diffrn_reflns_limit_h_max 8
_diffrn_reflns_limit_h_min -8
_diffrn_reflns_limit_k_max 12
_diffrn_reflns_limit_k_min -12
_diffrn_reflns_limit_l_max 12
_diffrn_reflns_limit_l_min -12
_diffrn_reflns_number 8190
_diffrn_reflns_theta_full 27.007
_diffrn_reflns_theta_max 28.731
_diffrn_reflns_theta_min 2.260
_diffrn_standards_decay_% 0.00
_diffrn_standards_interval_count 0
_diffrn_standards_interval_time 0
_diffrn_standards_number 0
_exptl_absorpt_coefficient_mu 11.581
_exptl_absorpt_correction_T_max 0.31
_exptl_absorpt_correction_T_min 0.05
_exptl_absorpt_correction_type none
_exptl_crystal_colour ' yellow '
_exptl_crystal_density_diffrn 2.385
_exptl_crystal_description ' plate '
_exptl_crystal_F_000 376
_exptl_crystal_size_max 0.65
_exptl_crystal_size_mid 0.26
_exptl_crystal_size_min 0.10
_refine_diff_density_max 1.44
_refine_diff_density_min -1.12
_refine_ls_extinction_method none
_refine_ls_goodness_of_fit_ref 1.0641
_refine_ls_hydrogen_treatment mixed
_refine_ls_matrix_type full
_refine_ls_number_parameters 105
_refine_ls_number_reflns 2677
_refine_ls_number_restraints 6
_refine_ls_R_factor_all 0.0237
_refine_ls_R_factor_gt 0.0233
_refine_ls_shift/su_max 0.000970
_refine_ls_structure_factor_coef Fsqd
_refine_ls_weighting_details
;
 p=P(6)*max(Fo^2^,0) + (1-P(6))Fc^2^ 
 Method = SHELXL 97 (Sheldrick, 1997) 
 W = 1. / [sigma^2^(F*)+(P(1)p)^2^+P(2)p+P(4)+P(5)Sin(theta) ] 
 P(i) are: 
 0.127E-01 1.67 0.00 0.00 0.00 0.333 
;
_refine_ls_weighting_scheme calc
_refine_ls_wR_factor_all 0.0604
_refine_ls_wR_factor_gt 0.0601
_refine_ls_wR_factor_ref 0.0604
_reflns_limit_h_max 8
_reflns_limit_h_min -8
_reflns_limit_k_max 11
_reflns_limit_k_min -12
_reflns_limit_l_max 12
_reflns_limit_l_min 0
_reflns_number_gt 2635
_reflns_number_total 2686
_reflns_threshold_expression I>2.00u(I)
_cod_data_source_file ja055886rsi20050826_120242.cif
_cod_data_source_block CRYSTALS_cif
_cod_original_sg_symbol_H-M 'P -1 '
_cod_original_formula_sum ' C11 H13 Cl1 O2 Os1 '
_cod_database_code 4110377

loop_
_symmetry_equiv_pos_as_xyz
x,y,z
-x,-y,-z

loop_
_atom_site_label
_atom_site_type_symbol
_atom_site_fract_x
_atom_site_fract_y
_atom_site_fract_z
_atom_site_U_iso_or_equiv
_atom_site_occupancy
_atom_site_adp_type
_atom_site_refinement_flags_posn
_atom_site_disorder_group
Os1 Os 0.18280(2) 0.236724(17) 0.955101(16) 0.0194 1.0000 Uani . .
O4 O 0.2279(5) 0.0329(4) 0.7981(4) 0.0250 1.0000 Uani . .
C5 C 0.2440(7) 0.0064(5) 0.6612(5) 0.0225(8) 1.0000 Uiso . .
C6 C 0.2437(7) 0.1102(5) 0.5900(5) 0.0234(8) 1.0000 Uiso . .
C7 C 0.2432(7) 0.2627(5) 0.6605(5) 0.0234(8) 1.0000 Uiso . .
O8 O 0.2295(5) 0.3320(4) 0.7978(4) 0.0264 1.0000 Uani . .
C9 C 0.2650(8) 0.3626(6) 0.5716(6) 0.0315(10) 1.0000 Uiso . .
Cl11 Cl -0.17161(16) 0.18888(12) 0.82722(12) 0.0237 1.0000 Uani . .
C10 C 0.2715(7) -0.1537(5) 0.5747(6) 0.0273(9) 1.0000 Uiso . .
C101 C 0.0781(14) 0.3516(14) 1.1631(12) 0.034(2) 0.5000 Uiso D 1
C102 C 0.2378(18) 0.4393(9) 1.1406(13) 0.037(2) 0.5000 Uiso D 1
C103 C 0.4294(16) 0.3792(14) 1.1064(14) 0.037(3) 0.5000 Uiso D 1
C104 C 0.4638(16) 0.2304(12) 1.1020(11) 0.0239(18) 0.5000 Uiso D 1
C105 C 0.3017(18) 0.1463(11) 1.1248(11) 0.0254(18) 0.5000 Uiso D 1
C106 C 0.1140(17) 0.2058(13) 1.1583(11) 0.0269(18) 0.5000 Uiso D 1
C201 C 0.1222(11) 0.4154(9) 1.1580(9) 0.0138(13) 0.5000 Uiso D 2
C202 C 0.3213(12) 0.4435(6) 1.1253(9) 0.0145(14) 0.5000 Uiso D 2
C203 C 0.4688(12) 0.3334(10) 1.1045(10) 0.0196(17) 0.5000 Uiso D 2
C204 C 0.4098(19) 0.1923(13) 1.1133(12) 0.030(2) 0.5000 Uiso D 2
C205 C 0.2126(19) 0.1646(11) 1.1443(11) 0.0269(19) 0.5000 Uiso D 2
C206 C 0.0667(13) 0.2761(12) 1.1646(10) 0.0214(16) 0.5000 Uiso D 2
H61 H 0.2442 0.0718 0.4793 0.0280 1.0000 Uiso . .
H91 H 0.2616 0.4688 0.6367 0.0373 1.0000 Uiso . .
H92 H 0.4002 0.3480 0.5303 0.0373 1.0000 Uiso . .
H93 H 0.1472 0.3380 0.4870 0.0373 1.0000 Uiso . .
H101 H 0.2833 -0.1657 0.4685 0.0329 1.0000 Uiso . .
H102 H 0.4019 -0.1858 0.6192 0.0329 1.0000 Uiso . .
H103 H 0.1493 -0.2171 0.5765 0.0329 1.0000 Uiso . .
H2041 H 0.6136 0.3481 1.0836 0.0273 0.5000 Uiso . 2
H2042 H 0.3610 0.5417 1.1171 0.0183 0.5000 Uiso . 2
H2043 H 0.0225 0.4970 1.1761 0.0166 0.5000 Uiso . 2
H2044 H -0.0771 0.2583 1.1848 0.0257 0.5000 Uiso . 2
H2045 H 0.1729 0.0654 1.1514 0.0322 0.5000 Uiso . 2
H1051 H 0.0010 0.1452 1.1783 0.0326 0.5000 Uiso . 1
H1052 H -0.0584 0.3984 1.1834 0.0398 0.5000 Uiso . 1
H1053 H 0.2199 0.5464 1.1490 0.0423 0.5000 Uiso . 1
H1054 H 0.5477 0.4334 1.0826 0.0391 0.5000 Uiso . 1
H1055 H 0.6010 0.1853 1.0822 0.0273 0.5000 Uiso . 1
H1056 H 0.3137 0.0386 1.1143 0.0307 0.5000 Uiso . 1
H2046 H 0.5119 0.1122 1.0971 0.0360 0.5000 Uiso . 2

loop_
_atom_site_aniso_label
_atom_site_aniso_U_11
_atom_site_aniso_U_22
_atom_site_aniso_U_33
_atom_site_aniso_U_23
_atom_site_aniso_U_13
_atom_site_aniso_U_12
Os1 0.02397(10) 0.01984(10) 0.01370(9) 0.00511(6) 0.00245(6) 0.00117(6)
O4 0.0336(16) 0.0239(15) 0.0168(15) 0.0063(12) 0.0034(12) 0.0054(13)
O8 0.0355(17) 0.0258(16) 0.0171(15) 0.0070(12) 0.0028(13) -0.0024(13)
Cl11 0.0254(5) 0.0243(5) 0.0208(5) 0.0078(4) 0.0010(4) 0.0018(4)

loop_
_atom_type_symbol
_atom_type_scat_dispersion_real
_atom_type_scat_dispersion_imag
_atom_type_scat_Cromer_Mann_a1
_atom_type_scat_Cromer_Mann_b1
_atom_type_scat_Cromer_Mann_a2
_atom_type_scat_Cromer_Mann_b2
_atom_type_scat_Cromer_Mann_a3
_atom_type_scat_Cromer_Mann_b3
_atom_type_scat_Cromer_Mann_a4
_atom_type_scat_Cromer_Mann_b4
_atom_type_scat_Cromer_Mann_c
_atom_type_scat_source
'C   ' 0.0033 0.0016 2.3100 20.8439 1.0200 10.2075 1.5886 0.5687 0.8650 51.6512 0.2156 International_Tables_Vol_IV_Table_2.2B
'H   ' 0.0000 0.0000 0.4930 10.5109 0.3229 26.1257 0.1402 3.1424 0.0408 57.7998 0.0030 International_Tables_Vol_IV_Table_2.2B
'O   ' 0.0106 0.0060 3.0485 13.2771 2.2868 5.7011 1.5463 0.3239 0.8670 32.9089 0.2508 International_Tables_Vol_IV_Table_2.2B
'Cl  ' 0.1484 0.1585 11.4604 0.0104 7.1964 1.1662 6.2556 18.5194 1.6455 47.7784 -9.5574 International_Tables_Vol_IV_Table_2.2B
'Os  ' -1.2165 7.6030 28.1894 1.6290 16.1550 8.9795 14.9305 0.3827 5.6759 48.1647 11.0005 International_Tables_Vol_IV_Table_2.2B

loop_
_geom_angle_atom_site_label_1
_geom_angle_atom_site_label_2
_geom_angle_atom_site_label_3
_geom_angle
_geom_angle_publ_flag
O4 Os1 O8 87.67(13) yes
O4 Os1 Cl11 83.66(9) yes
O8 Os1 Cl11 83.70(10) yes
O4 Os1 C101 146.8(4) yes
O8 Os1 C101 124.5(4) yes
Cl11 Os1 C101 91.4(3) yes
O4 Os1 C102 161.6(3) yes
O8 Os1 C102 95.1(3) yes
Cl11 Os1 C102 114.7(3) yes
C101 Os1 C102 38.5(3) yes
O4 Os1 C103 123.4(3) yes
O8 Os1 C103 90.1(3) yes
Cl11 Os1 C103 152.0(3) yes
C101 Os1 C103 69.8(3) yes
C102 Os1 C103 38.6(3) yes
O4 Os1 C104 92.7(3) yes
O8 Os1 C104 114.5(3) yes
Cl11 Os1 C104 161.4(3) yes
C101 Os1 C104 81.7(4) yes
C102 Os1 C104 69.6(4) yes
O4 Os1 C105 87.3(3) yes
O8 Os1 C105 151.2(3) yes
Cl11 Os1 C105 123.9(3) yes
C101 Os1 C105 68.3(4) yes
C102 Os1 C105 81.5(4) yes
O4 Os1 C106 109.7(3) yes
O8 Os1 C106 162.5(3) yes
Cl11 Os1 C106 96.4(3) yes
C101 Os1 C106 38.1(4) yes
C102 Os1 C106 68.9(4) yes
C103 Os1 C104 39.1(4) yes
C103 Os1 C105 69.4(4) yes
C104 Os1 C105 37.5(4) yes
C103 Os1 C106 81.6(4) yes
C104 Os1 C106 67.6(4) yes
C105 Os1 C106 37.0(4) yes
Os1 O4 C5 126.7(3) yes
O4 C5 C6 126.5(4) yes
O4 C5 C10 114.2(4) yes
C6 C5 C10 119.3(4) yes
C5 C6 C7 124.9(4) yes
C5 C6 H61 117.594 no
C7 C6 H61 117.504 no
C6 C7 O8 126.9(4) yes
C6 C7 C9 119.0(4) yes
O8 C7 C9 114.1(4) yes
Os1 O8 C7 126.4(3) yes
C7 C9 H91 109.972 no
C7 C9 H92 109.788 no
H91 C9 H92 109.272 no
C7 C9 H93 109.753 no
H91 C9 H93 109.080 no
H92 C9 H93 108.954 no
C5 C10 H101 109.519 no
C5 C10 H102 109.789 no
H101 C10 H102 108.855 no
C5 C10 H103 109.962 no
H101 C10 H103 109.127 no
H102 C10 H103 109.569 no
Os1 C101 C102 70.5(6) yes
Os1 C101 C106 72.8(6) yes
C102 C101 C106 119.9(7) yes
Os1 C101 H1052 129.447 no
C102 C101 H1052 117.106 no
C106 C101 H1052 123.010 no
Os1 C102 C101 71.0(5) yes
Os1 C102 C103 70.4(6) yes
C101 C102 C103 120.07(10) yes
Os1 C102 H1053 131.739 no
C101 C102 H1053 121.838 no
C103 C102 H1053 118.088 no
Os1 C103 C102 70.9(6) yes
Os1 C103 C104 72.4(6) yes
C102 C103 C104 119.4(7) yes
Os1 C103 H1054 127.809 no
C102 C103 H1054 124.441 no
C104 C103 H1054 116.186 no
Os1 C104 C103 68.5(6) yes
Os1 C104 C105 71.1(6) yes
C103 C104 C105 119.0(9) yes
Os1 C104 H1055 132.396 no
C103 C104 H1055 121.543 no
C105 C104 H1055 119.454 no
Os1 C105 C104 71.3(6) yes
Os1 C105 C106 71.9(6) yes
C104 C105 C106 121.3(9) yes
Os1 C105 H1056 128.145 no
C104 C105 H1056 122.012 no
C106 C105 H1056 116.650 no
Os1 C106 C101 69.1(6) yes
Os1 C106 C105 71.1(6) yes
C101 C106 C105 120.2(9) yes
Os1 C106 H1051 132.365 no
C101 C106 H1051 119.420 no
C105 C106 H1051 120.344 no
Os1 C201 C202 70.6(4) yes
Os1 C201 C206 69.7(5) yes
C202 C201 C206 120.0(5) yes
Os1 C201 H2043 132.753 no
C202 C201 H2043 118.480 no
C206 C201 H2043 121.497 no
Os1 C202 C201 71.9(4) yes
Os1 C202 C203 70.5(4) yes
C201 C202 C203 120.11(10) yes
Os1 C202 H2042 130.531 no
C201 C202 H2042 120.652 no
C203 C202 H2042 119.237 no
Os1 C203 C202 71.5(4) yes
Os1 C203 C204 69.4(5) yes
C202 C203 C204 119.0(6) yes
Os1 C203 H2041 130.964 no
C202 C203 H2041 123.576 no
C204 C203 H2041 117.447 no
Os1 C204 C203 71.7(6) yes
Os1 C204 C205 71.8(6) yes
C203 C204 C205 120.7(9) yes
Os1 C204 H2046 129.380 no
C203 C204 H2046 119.921 no
C205 C204 H2046 119.368 no
Os1 C205 C204 70.4(6) yes
Os1 C205 C206 71.0(5) yes
C204 C205 C206 119.6(9) yes
Os1 C205 H2045 130.435 no
C204 C205 H2045 120.208 no
C206 C205 H2045 120.218 no
Os1 C206 C205 70.6(5) yes
Os1 C206 C201 72.7(5) yes
C205 C206 C201 120.6(8) yes
Os1 C206 H2044 129.991 no
C205 C206 H2044 121.224 no
C201 C206 H2044 118.219 no

loop_
_geom_bond_atom_site_label_1
_geom_bond_atom_site_label_2
_geom_bond_distance
_geom_bond_publ_flag
Os1 O4 2.078(3) yes
Os1 O8 2.078(3) yes
Os1 Cl11 2.4222(10) yes
Os1 C101 2.139(10) yes
Os1 C102 2.133(10) yes
Os1 C103 2.126(11) yes
Os1 C104 2.178(10) yes
Os1 C105 2.176(10) yes
Os1 C106 2.186(10) yes
O4 C5 1.279(5) yes
C5 C6 1.395(6) yes
C5 C10 1.505(6) yes
C6 C7 1.389(6) yes
C6 H61 1.006 no
C7 O8 1.280(6) yes
C7 C9 1.510(7) yes
C9 H91 1.000 no
C9 H92 1.002 no
C9 H93 1.004 no
C10 H101 1.007 no
C10 H102 1.001 no
C10 H103 0.998 no
C101 C102 1.409(8) yes
C101 C106 1.413(15) yes
C101 H1052 1.011 no
C102 C103 1.409(8) yes
C102 H1053 1.015 no
C103 C104 1.440(16) yes
C103 H1054 1.014 no
C104 C105 1.401(14) yes
C104 H1055 1.008 no
C105 C106 1.383(13) yes
C105 H1056 1.011 no
C106 H1051 1.007 no
C201 C202 1.412(7) yes
C201 C206 1.407(11) yes
C201 H2043 1.008 no
C202 C203 1.420(8) yes
C202 H2042 1.007 no
C203 C204 1.438(15) yes
C203 H2041 1.003 no
C204 C205 1.392(15) yes
C204 H2046 1.008 no
C205 C206 1.422(14) yes
C205 H2045 1.011 no
C206 H2044 1.001 no
